data_1561443
loop_
_publ_author_name
'Sch\"utz, Max'
'Gemel, Christian'
'Muhr, Maximilian'
'Jandl, Christian'
'Kahlal, Samia'
'Saillard, Jean-Yves'
'Fischer, Roland A.'

_publ_section_title
;
 Exploring Cu/Al cluster growth and reactivity: from embryonic building
 blocks to intermetalloid, open-shell superatoms.
;
_journal_issue 19
_journal_name_full 'Chemical science'
_journal_page_first 6588
_journal_page_last 6599
_journal_paper_doi 10.1039/d1sc00268f
_journal_volume 12
_journal_year 2021
_chemical_compound_source 'see text'
_chemical_formula_moiety 'C60 H90 Al6 Cu7.33'
_chemical_formula_sum 'C60 H90 Al6 Cu7.33'
_chemical_formula_weight 1438.89
_space_group_IT_number 12
_space_group_name_Hall '-I 2y'
_space_group_name_H-M_alt 'I 1 2/m 1'
_symmetry_cell_setting monoclinic
_symmetry_Int_Tables_number 12
_symmetry_space_group_name_Hall '-I 2y'
_symmetry_space_group_name_H-M 'I 1 2/m 1'
_atom_sites_solution_hydrogens geom
_audit_update_record
;
2021-01-05 deposited with the CCDC.	2021-03-31 downloaded from the CCDC.
;
_cell_angle_alpha 90
_cell_angle_beta 97.7410(16)
_cell_angle_gamma 90
_cell_formula_units_Z 2
_cell_length_a 12.9999(9)
_cell_length_b 17.2545(13)
_cell_length_c 16.5285(17)
_cell_measurement_reflns_used 9315
_cell_measurement_temperature 100
_cell_measurement_theta_max 26.0408
_cell_measurement_theta_min 2.3607
_cell_volume 3673.7(5)
_computing_cell_refinement 'SAINT (Bruker, 2017)'
_computing_data_collection 'APEX III Control Software (Bruker, 2016)'
_computing_data_reduction 'SAINT (Bruker, 2017)'
_computing_molecular_graphics 'PLATON (Spek, 2011)'
_computing_publication_material 'PLATON (Spek, 2011), enCIFer (Allen, 2014)'
_computing_structure_refinement 'SHELXL2014 (Sheldrick, 2014), SHELXLE (Huebschle, 2011)'
_computing_structure_solution 'SHELXT (Sheldrick, 2015)'
_diffrn_ambient_temperature 100
_diffrn_detector ' CMOS plate '
_diffrn_detector_area_resol_mean 16
_diffrn_measured_fraction_theta_full 0.999
_diffrn_measured_fraction_theta_max 0.999
_diffrn_measurement_device ' \k-geometry diffractometer '
_diffrn_measurement_device_type ' Bruker Photon CMOS '
_diffrn_measurement_method ' phi- and omega-rotation '
_diffrn_radiation_monochromator 'Helios optic'
_diffrn_radiation_probe x-ray
_diffrn_radiation_source 'TXS rotating anode'
_diffrn_radiation_type MoK\a
_diffrn_radiation_wavelength 0.71073
_diffrn_reflns_av_R_equivalents 0.0412
_diffrn_reflns_av_unetI/netI 0.0192
_diffrn_reflns_limit_h_max 15
_diffrn_reflns_limit_h_min -15
_diffrn_reflns_limit_k_max 20
_diffrn_reflns_limit_k_min -21
_diffrn_reflns_limit_l_max 20
_diffrn_reflns_limit_l_min -20
_diffrn_reflns_number 46509
_diffrn_reflns_reduction_process
;
;
_diffrn_reflns_theta_full 25.24
_diffrn_reflns_theta_max 25.68
_diffrn_reflns_theta_min 2.36
_exptl_absorpt_coefficient_mu 2.182
_exptl_absorpt_correction_T_max 0.7453
_exptl_absorpt_correction_T_min 0.6659
_exptl_absorpt_correction_type multi-scan
_exptl_absorpt_process_details 'SADABS 2016/2, Bruker, 2016'
_exptl_crystal_colour black
_exptl_crystal_density_diffrn 1.301
_exptl_crystal_density_method 'Not Measured'
_exptl_crystal_description fragment
_exptl_crystal_F_000 1481
_exptl_crystal_size_max 0.193
_exptl_crystal_size_mid 0.102
_exptl_crystal_size_min 0.048
_platon_squeeze_details
;
The unit cell contains 6 disordered molecules of toluene which were
treated as a diffuse contribution to the overall scattering without specific
atom positions by SQUEEZE/PLATON.
;
_refine_diff_density_max 0.617
_refine_diff_density_min -0.579
_refine_diff_density_rms 0.119
_refine_ls_extinction_method none
_refine_ls_goodness_of_fit_ref 1.118
_refine_ls_hydrogen_treatment constr
_refine_ls_matrix_type full
_refine_ls_number_parameters 249
_refine_ls_number_reflns 3607
_refine_ls_number_restraints 160
_refine_ls_restrained_S_all 1.121
_refine_ls_R_factor_all 0.0683
_refine_ls_R_factor_gt 0.0572
_refine_ls_shift/su_max 0.000
_refine_ls_shift/su_mean 0.000
_refine_ls_structure_factor_coef Fsqd
_refine_ls_weighting_details 'W=1/[\S^2^(FO^2^)+(0.1153P)^2^+11.7659P] WHERE P=(FO^2^+2FC^2^)/3'
_refine_ls_weighting_scheme calc
_refine_ls_wR_factor_gt 0.1882
_refine_ls_wR_factor_ref 0.1974
_reflns_number_gt 3002
_reflns_number_total 3607
_reflns_threshold_expression I>2\s(I)
_cod_data_source_file d1sc00268f2.cif
_cod_data_source_block compound_3
_cod_depositor_comments 'Adding full bibliography for 1561441--1561444.cif.'
_cod_original_sg_symbol_H-M 'I 2/m'
_cod_database_code 1561443
_platon_squeeze_void_probe_radius 1.20

loop_
_space_group_symop_id
_space_group_symop_operation_xyz
1 x,y,z
2 -x,y,-z
3 -x,-y,-z
4 x,-y,z
5 1/2+x,1/2+y,1/2+z
6 1/2-x,1/2+y,1/2-z
7 1/2-x,1/2-y,1/2-z
8 1/2+x,1/2-y,1/2+z

loop_
_atom_site_aniso_label
_atom_site_aniso_U_11
_atom_site_aniso_U_22
_atom_site_aniso_U_33
_atom_site_aniso_U_23
_atom_site_aniso_U_13
_atom_site_aniso_U_12
Cu1 0.0118(7) 0.0590(10) 0.0226(7) 0.0000 0.0014(5) 0.0000
Cu2 0.0245(10) 0.0478(15) 0.0250(10) 0.0013(9) 0.0081(7) 0.0002(8)
Cu3 0.0198(7) 0.0565(10) 0.0138(7) 0.0000 0.0019(6) 0.0000
Cu4 0.0316(9) 0.0413(8) 0.0209(7) 0.0000 0.0022(6) 0.0000
Cu5 0.0237(6) 0.0338(8) 0.0243(7) 0.0027(5) 0.0048(5) 0.0025(5)
Cu6 0.0213(7) 0.0438(9) 0.0299(9) 0.0000 0.0021(6) 0.0000
Al1 0.0405(7) 0.0465(8) 0.0399(7) 0.0062(6) 0.0172(6) -0.0082(6)
Al2 0.0206(8) 0.0612(12) 0.0182(8) 0.0000 -0.0062(6) 0.0000
C1 0.050(3) 0.054(3) 0.043(2) -0.002(2) 0.025(2) -0.015(2)
C2 0.045(2) 0.045(3) 0.052(3) 0.009(2) 0.025(2) -0.004(2)
C3 0.042(2) 0.057(3) 0.038(2) 0.011(2) 0.0161(19) -0.009(2)
C4 0.043(2) 0.053(3) 0.042(2) 0.002(2) 0.024(2) -0.004(2)
C5 0.036(2) 0.061(3) 0.048(3) 0.008(2) 0.021(2) -0.007(2)
C6 0.061(3) 0.085(4) 0.057(3) -0.019(3) 0.026(3) -0.025(3)
C7 0.067(4) 0.066(4) 0.088(4) 0.014(3) 0.040(3) 0.013(3)
C8 0.061(3) 0.106(5) 0.050(3) 0.017(3) 0.010(3) -0.010(3)
C9 0.071(4) 0.072(4) 0.074(4) -0.010(3) 0.041(3) -0.001(3)
C10 0.041(3) 0.116(5) 0.061(3) 0.011(3) 0.014(2) 0.002(3)
C11 0.021(3) 0.101(4) 0.026(3) 0.007(3) -0.005(2) 0.007(3)
C12 0.024(3) 0.099(4) 0.023(3) 0.012(3) -0.004(3) 0.005(3)
C13 0.022(2) 0.103(4) 0.019(2) 0.001(3) -0.0056(19) 0.003(3)
C14 0.028(3) 0.099(4) 0.024(3) -0.004(3) -0.007(3) -0.007(3)
C15 0.019(3) 0.103(4) 0.025(3) 0.005(3) -0.003(2) -0.007(3)
C16 0.051(6) 0.116(7) 0.054(6) 0.008(5) 0.000(5) 0.027(6)
C17 0.062(6) 0.110(6) 0.056(6) 0.031(5) -0.005(5) 0.002(5)
C18 0.038(4) 0.120(8) 0.027(3) 0.001(4) 0.005(3) 0.012(4)
C19 0.060(6) 0.096(6) 0.057(6) -0.020(5) -0.009(5) -0.010(5)
C20 0.037(5) 0.120(8) 0.056(6) 0.010(6) 0.007(4) -0.015(5)

loop_
_atom_site_label
_atom_site_type_symbol
_atom_site_thermal_displace_type
_atom_site_fract_x
_atom_site_fract_y
_atom_site_fract_z
_atom_site_occupancy
_atom_site_U_iso_or_equiv
_atom_site_calc_flag
_atom_site_refinement_flags
_atom_site_disorder_assembly
_atom_site_disorder_group
Cu1 Cu Uani 0.12025(12) 0.50000 -0.00539(8) 0.500 0.0312(5) d STP A .
Cu2 Cu Uani 0.07587(16) 0.60895(15) 0.06357(13) 0.332(3) 0.0320(7) d P A .
Cu3 Cu Uani -0.01568(10) 0.50000 0.09346(10) 0.500 0.0301(5) d STP A .
Cu4 Cu Uani -0.18036(14) 0.50000 0.00943(8) 0.500 0.0314(5) d STP . .
Cu5 Cu Uani -0.05267(10) 0.57834(9) -0.04355(8) 0.500 0.0271(4) d P . .
Cu6 Cu Uani 0.02535(10) 0.50000 -0.13903(11) 0.500 0.0318(5) d STP . .
Al1 Al Uani 0.11554(10) 0.62238(8) -0.08508(8) 1.000 0.0412(4) d . . .
Al2 Al Uani 0.17295(12) 0.50000 0.14263(9) 1.000 0.0341(5) d STP . .
C1 C Uani 0.2026(4) 0.7375(3) -0.0669(3) 1.000 0.0473(16) d D . .
C2 C Uani 0.1156(3) 0.7478(3) -0.1260(3) 1.000 0.0456(16) d D . .
C3 C Uani 0.1288(3) 0.7009(3) -0.1938(3) 1.000 0.0447(14) d D . .
C4 C Uani 0.2233(3) 0.6611(3) -0.1766(3) 1.000 0.0443(14) d D . .
C5 C Uani 0.2698(3) 0.6833(3) -0.0973(3) 1.000 0.0469(16) d D . .
C6 C Uani 0.2220(4) 0.7766(4) 0.0157(3) 1.000 0.0660(19) d D . .
C7 C Uani 0.0242(5) 0.8009(4) -0.1195(4) 1.000 0.071(2) d D . .
C8 C Uani 0.0575(4) 0.6970(4) -0.2731(3) 1.000 0.072(2) d D . .
C9 C Uani 0.2668(5) 0.6078(4) -0.2361(4) 1.000 0.070(2) d D . .
C10 C Uani 0.3707(4) 0.6551(5) -0.0555(4) 1.000 0.072(2) d D . .
C11 C Uani 0.3241(9) 0.4510(5) 0.2083(8) 0.500 0.0501(19) d DUP A -1
C12 C Uani 0.2496(8) 0.4394(5) 0.2609(6) 0.500 0.0493(19) d DUP A -1
C13 C Uani 0.2102(4) 0.5123(5) 0.2800(4) 0.500 0.0488(16) d DUP A -1
C14 C Uani 0.2631(8) 0.5695(5) 0.2420(6) 0.500 0.0513(19) d DUP A -1
C15 C Uani 0.3359(8) 0.5319(5) 0.1983(8) 0.500 0.0496(19) d DUP A -1
C16 C Uani 0.3886(9) 0.3892(7) 0.1738(8) 0.500 0.074(4) d DUP A -1
C17 C Uani 0.2170(10) 0.3615(6) 0.2912(8) 0.500 0.077(3) d DUP A -1
C18 C Uani 0.1259(6) 0.5254(6) 0.3322(5) 0.500 0.062(3) d DUP A -1
C19 C Uani 0.2417(9) 0.6553(5) 0.2484(8) 0.500 0.073(3) d DUP A -1
C20 C Uani 0.4117(8) 0.5708(7) 0.1526(7) 0.500 0.071(4) d DUP A -1
H6A H Uiso 0.29250 0.79800 0.02400 1.000 0.0990 c RU . .
H6B H Uiso 0.21450 0.73860 0.05860 1.000 0.0990 c RU . .
H6C H Uiso 0.17170 0.81850 0.01800 1.000 0.0990 c RU . .
H7A H Uiso 0.02010 0.84020 -0.16270 1.000 0.1060 c RU . .
H7B H Uiso 0.03340 0.82640 -0.06610 1.000 0.1060 c RU . .
H7C H Uiso -0.04000 0.77040 -0.12580 1.000 0.1060 c RU . .
H8A H Uiso 0.09040 0.72240 -0.31600 1.000 0.1080 c RU . .
H8B H Uiso -0.00780 0.72330 -0.26710 1.000 0.1080 c RU . .
H8C H Uiso 0.04340 0.64260 -0.28780 1.000 0.1080 c RU . .
H9A H Uiso 0.29340 0.63870 -0.27850 1.000 0.1040 c RU . .
H9B H Uiso 0.21200 0.57320 -0.26130 1.000 0.1040 c RU . .
H9C H Uiso 0.32340 0.57700 -0.20690 1.000 0.1040 c RU . .
H10A H Uiso 0.42640 0.67190 -0.08590 1.000 0.1080 c RU . .
H10B H Uiso 0.36970 0.59840 -0.05290 1.000 0.1080 c RU . .
H10C H Uiso 0.38270 0.67640 -0.00010 1.000 0.1080 c RU . .
H16A H Uiso 0.45500 0.38360 0.20920 0.500 0.1120 c RUP A -1
H16B H Uiso 0.40120 0.40420 0.11890 0.500 0.1120 c RUP A -1
H16C H Uiso 0.35110 0.33980 0.17120 0.500 0.1120 c RUP A -1
H17A H Uiso 0.27510 0.33840 0.32700 0.500 0.1160 c RUP A -1
H17B H Uiso 0.19680 0.32720 0.24450 0.500 0.1160 c RUP A -1
H17C H Uiso 0.15790 0.36850 0.32160 0.500 0.1160 c RUP A -1
H18A H Uiso 0.12310 0.48130 0.36920 0.500 0.0920 c RUP A -1
H18B H Uiso 0.05900 0.53050 0.29720 0.500 0.0920 c RUP A -1
H18C H Uiso 0.14040 0.57290 0.36410 0.500 0.0920 c RUP A -1
H19A H Uiso 0.29060 0.67780 0.29240 0.500 0.1080 c RUP A -1
H19B H Uiso 0.17060 0.66290 0.26030 0.500 0.1080 c RUP A -1
H19C H Uiso 0.25010 0.68070 0.19670 0.500 0.1080 c RUP A -1
H20A H Uiso 0.47370 0.58460 0.19030 0.500 0.1060 c RUP A -1
H20B H Uiso 0.38040 0.61790 0.12670 0.500 0.1060 c RUP A -1
H20C H Uiso 0.43100 0.53570 0.11060 0.500 0.1060 c RUP A -1

loop_
_atom_type_symbol
_atom_type_description
_atom_type_scat_dispersion_real
_atom_type_scat_dispersion_imag
_atom_type_scat_source
C C 0.0033 0.0016 ' International Tables Vol C Tables 4.2.6.8 and 6.1.1.4'
H H 0.0000 0.0000 ' International Tables Vol C Tables 4.2.6.8 and 6.1.1.4'
Al Al 0.0645 0.0514 ' International Tables Vol C Tables 4.2.6.8 and 6.1.1.4'
Cu Cu 0.3201 1.2651 ' International Tables Vol C Tables 4.2.6.8 and 6.1.1.4'

loop_
_geom_angle_atom_site_label_1
_geom_angle_atom_site_label_2
_geom_angle_atom_site_label_3
_geom_angle
_geom_angle_site_symmetry_1
_geom_angle_site_symmetry_2
_geom_angle_site_symmetry_3
_geom_angle_publ_flag
Al1 Cu1 Al2 120.85(4) . . . yes
Cu3 Cu1 Al1 67.70(5) 2_555 . . yes
Cu4 Cu1 Al1 84.81(8) 2_555 . . yes
Cu5 Cu1 Al1 68.46(5) 2_555 . . yes
Cu5 Cu1 Al1 150.52(9) 3_565 . . yes
Al1 Cu1 Al1 116.36(7) . . 4_565 yes
Cu3 Cu1 Al2 149.46(10) 2_555 . . yes
Cu4 Cu1 Al2 86.44(14) 2_555 . . yes
Cu5 Cu1 Al2 69.51(6) 2_555 . . yes
Cu5 Cu1 Al2 69.51(6) 3_565 . . yes
Al1 Cu1 Al2 120.85(4) 4_565 . . yes
Cu3 Cu1 Cu4 124.10(16) 2_555 . 2_555 yes
Cu3 Cu1 Cu5 90.12(8) 2_555 . 2_555 yes
Cu3 Cu1 Cu5 90.12(8) 2_555 . 3_565 yes
Cu3 Cu1 Al1 67.70(5) 2_555 . 4_565 yes
Cu4 Cu1 Cu5 124.49(9) 2_555 . 2_555 yes
Cu4 Cu1 Cu5 124.49(9) 2_555 . 3_565 yes
Cu4 Cu1 Al1 84.81(8) 2_555 . 4_565 yes
Cu5 Cu1 Cu5 93.49(9) 2_555 . 3_565 yes
Cu5 Cu1 Al1 150.52(9) 2_555 . 4_565 yes
Cu5 Cu1 Al1 68.46(5) 3_565 . 4_565 yes
Al1 Cu2 Al2 114.88(10) 2_555 . . yes
Al1 Cu2 Al2 114.07(10) . . . yes
Al1 Cu2 Al1 116.33(9) . . 2_555 yes
Cu5 Cu3 Al2 68.68(6) 2_555 . . yes
Cu5 Cu3 Al2 68.68(6) 3_565 . . yes
Cu6 Cu3 Al2 87.96(15) 2_555 . . yes
Al1 Cu3 Al2 120.49(4) 2_555 . . yes
Cu1 Cu3 Al2 147.86(10) 2_555 . . yes
Cu1 Cu3 Al1 68.41(5) 2_555 . 2_555 yes
Cu1 Cu3 Cu5 89.73(8) 2_555 . 3_565 yes
Cu1 Cu3 Al1 68.41(5) 2_555 . 3_565 yes
Cu5 Cu3 Cu6 125.03(10) 2_555 . 2_555 yes
Cu5 Cu3 Al1 68.59(5) 2_555 . 2_555 yes
Cu5 Cu3 Cu5 92.62(9) 2_555 . 3_565 yes
Cu5 Cu3 Al1 150.45(10) 2_555 . 3_565 yes
Cu6 Cu3 Al1 84.40(8) 2_555 . 2_555 yes
Cu5 Cu3 Cu6 125.03(10) 3_565 . 2_555 yes
Cu6 Cu3 Al1 84.40(8) 2_555 . 3_565 yes
Cu5 Cu3 Al1 150.45(10) 3_565 . 2_555 yes
Al1 Cu3 Al1 117.28(7) 2_555 . 3_565 yes
Cu5 Cu3 Al1 68.59(5) 3_565 . 3_565 yes
Al1 Cu3 Al2 120.49(4) 3_565 . . yes
Cu1 Cu3 Cu5 89.73(8) 2_555 . 2_555 yes
Cu1 Cu3 Cu6 124.18(17) 2_555 . 2_555 yes
Al1 Cu4 Al2 115.78(5) 2_555 . 2_555 yes
Al1 Cu4 Al1 112.51(7) 2_555 . 3_565 yes
Al1 Cu4 Al2 115.78(5) 3_565 . 2_555 yes
Cu1 Cu4 Al2 75.31(14) 2_555 . 2_555 yes
Cu1 Cu4 Al1 77.06(9) 2_555 . 3_565 yes
Cu1 Cu4 Al1 77.06(9) 2_555 . 2_555 yes
Al1 Cu5 Al1 122.73(7) . . 2_555 yes
Al1 Cu5 Al2 118.53(7) . . 2_555 yes
Al1 Cu5 Al2 118.31(7) 2_555 . 2_555 yes
Al1 Cu6 Al1 113.89(7) . . 4_565 yes
Cu3 Cu6 Al1 77.65(9) 2_555 . 4_565 yes
Al1 Cu6 Al2 115.19(5) 4_565 . 2_555 yes
Cu3 Cu6 Al2 74.39(14) 2_555 . 2_555 yes
Cu3 Cu6 Al1 77.65(9) 2_555 . . yes
Al1 Cu6 Al2 115.19(5) . . 2_555 yes
Cu1 Al1 Cu5 63.62(6) . . . yes
Cu1 Al1 Cu6 56.80(5) . . . yes
Cu1 Al1 C1 133.81(14) . . . yes
Cu1 Al1 C2 165.50(14) . . . yes
Cu1 Al1 C3 157.73(14) . . . yes
Cu1 Al1 C4 128.54(14) . . . yes
Cu1 Al1 C5 118.42(14) . . . yes
Cu1 Al1 Cu3 43.89(5) . . 2_555 yes
Cu1 Al1 Cu4 18.12(5) . . 2_555 yes
Cu1 Al1 Cu5 43.75(5) . . 2_555 yes
Cu5 Al1 Cu6 57.26(6) . . . yes
Cu5 Al1 C1 131.66(15) . . . yes
Cu5 Al1 C2 114.08(12) . . . yes
Cu5 Al1 C3 124.10(12) . . . yes
Cu5 Al1 C4 154.77(13) . . . yes
Cu5 Al1 C5 166.10(14) . . . yes
Cu3 Al1 Cu5 44.19(5) 2_555 . . yes
Cu4 Al1 Cu5 81.74(7) 2_555 . . yes
Cu5 Al1 Cu5 43.45(5) . . 2_555 yes
Cu6 Al1 C1 166.77(14) . . . yes
Cu6 Al1 C2 135.50(14) . . . yes
Cu6 Al1 C3 107.50(14) . . . yes
Cu6 Al1 C4 107.88(14) . . . yes
Cu6 Al1 C5 136.27(14) . . . yes
Cu3 Al1 Cu6 17.95(5) 2_555 . . yes
Cu4 Al1 Cu6 65.49(6) 2_555 . . yes
Cu5 Al1 Cu6 81.73(7) 2_555 . . yes
Cu2 Al1 C1 96.40(14) . . . yes
Cu2 Al1 C2 112.13(15) . . . yes
Cu2 Al1 C3 148.11(15) . . . yes
Cu2 Al1 C4 150.36(14) . . . yes
Cu2 Al1 C5 114.36(14) . . . yes
Cu2 Al1 Cu2 62.63(7) . . 2_555 yes
C1 Al1 C2 35.88(17) . . . yes
C1 Al1 C3 59.84(18) . . . yes
C1 Al1 C4 59.89(18) . . . yes
C1 Al1 C5 36.03(18) . . . yes
Cu3 Al1 C1 175.06(14) 2_555 . . yes
Cu4 Al1 C1 122.16(14) 2_555 . . yes
Cu5 Al1 C1 111.45(14) 2_555 . . yes
Cu2 Al1 C1 122.10(15) 2_555 . . yes
C2 Al1 C3 36.20(18) . . . yes
C2 Al1 C4 60.05(17) . . . yes
C2 Al1 C5 60.11(16) . . . yes
Cu3 Al1 C2 145.04(13) 2_555 . . yes
Cu4 Al1 C2 157.99(13) 2_555 . . yes
Cu5 Al1 C2 123.91(14) 2_555 . . yes
Cu2 Al1 C2 99.59(13) 2_555 . . yes
C3 Al1 C4 35.74(16) . . . yes
C3 Al1 C5 59.88(16) . . . yes
Cu3 Al1 C3 124.00(14) 2_555 . . yes
Cu4 Al1 C3 145.95(13) 2_555 . . yes
Cu5 Al1 C3 157.22(14) 2_555 . . yes
Cu2 Al1 C3 109.91(12) 2_555 . . yes
C4 Al1 C5 36.03(17) . . . yes
Cu3 Al1 C4 125.03(14) 2_555 . . yes
Cu4 Al1 C4 112.03(14) 2_555 . . yes
Cu5 Al1 C4 161.57(13) 2_555 . . yes
Cu2 Al1 C4 143.65(14) 2_555 . . yes
Cu3 Al1 C5 147.54(14) 2_555 . . yes
Cu4 Al1 C5 100.84(14) 2_555 . . yes
Cu5 Al1 C5 127.15(14) 2_555 . . yes
Cu2 Al1 C5 157.83(15) 2_555 . . yes
Cu3 Al1 Cu4 56.93(6) 2_555 . 2_555 yes
Cu3 Al1 Cu5 63.78(6) 2_555 . 2_555 yes
Cu4 Al1 Cu5 56.81(6) 2_555 . 2_555 yes
Cu1 Al2 Cu3 62.69(6) . . . yes
Cu1 Al2 C11 125.7(3) . . . yes
Cu1 Al2 C12 150.7(2) . . . yes
Cu1 Al2 C13 173.4(2) . . . yes
Cu1 Al2 C14 141.5(2) . . . yes
Cu1 Al2 C15 121.8(3) . . . yes
Cu1 Al2 Cu4 18.25(6) . . 2_555 yes
Cu1 Al2 Cu5 44.00(5) . . 2_555 yes
Cu1 Al2 Cu6 80.34(7) . . 2_555 yes
Cu1 Al2 Cu5 44.00(5) . . 3_565 yes
Cu1 Al2 C11 125.7(3) . . 4_565 yes
Cu1 Al2 C12 150.7(2) . . 4_565 yes
Cu1 Al2 C13 173.4(2) . . 4_565 yes
Cu1 Al2 C14 141.5(2) . . 4_565 yes
Cu1 Al2 C15 121.8(3) . . 4_565 yes
Cu3 Al2 C11 155.4(3) . . . yes
Cu3 Al2 C12 124.8(3) . . . yes
Cu3 Al2 C13 113.40(15) . . . yes
Cu3 Al2 C14 129.7(3) . . . yes
Cu3 Al2 C15 164.9(2) . . . yes
Cu3 Al2 Cu4 80.93(7) . . 2_555 yes
Cu3 Al2 Cu5 44.09(5) . . 2_555 yes
Cu3 Al2 Cu6 17.66(6) . . 2_555 yes
Cu3 Al2 Cu5 44.09(5) . . 3_565 yes
Cu3 Al2 C11 155.4(3) . . 4_565 yes
Cu3 Al2 C12 124.8(3) . . 4_565 yes
Cu3 Al2 C13 113.40(15) . . 4_565 yes
Cu3 Al2 C14 129.7(3) . . 4_565 yes
Cu3 Al2 C15 164.9(2) . . 4_565 yes
Cu2 Al2 Cu2 96.09(9) . . 4_565 yes
C11 Al2 C12 35.5(4) . . . yes
C11 Al2 C13 60.2(4) . . . yes
C11 Al2 C14 61.0(4) . . . yes
C11 Al2 C15 36.4(3) . . . yes
Cu4 Al2 C11 109.2(3) 2_555 . . yes
Cu5 Al2 C11 159.4(3) 2_555 . . yes
Cu6 Al2 C11 144.1(3) 2_555 . . yes
Cu5 Al2 C11 122.3(3) 3_565 . . yes
C11 Al2 C11 43.6(3) . . 4_565 yes
C11 Al2 C12 61.3(4) . . 4_565 yes
C11 Al2 C13 55.5(4) . . 4_565 yes
C11 Al2 C14 27.9(4) . . 4_565 yes
C11 Al2 C15 9.6(4) . . 4_565 yes
C12 Al2 C13 35.8(3) . . . yes
C12 Al2 C14 60.0(3) . . . yes
C12 Al2 C15 59.6(4) . . . yes
Cu4 Al2 C12 140.2(2) 2_555 . . yes
Cu5 Al2 C12 162.6(3) 2_555 . . yes
Cu6 Al2 C12 109.6(3) 2_555 . . yes
Cu5 Al2 C12 117.9(2) 3_565 . . yes
C11 Al2 C12 61.3(4) 4_565 . . yes
C12 Al2 C12 53.6(3) . . 4_565 yes
C12 Al2 C13 26.4(3) . . 4_565 yes
C12 Al2 C14 10.1(3) . . 4_565 yes
C12 Al2 C15 43.5(4) . . 4_565 yes
C13 Al2 C14 36.2(3) . . . yes
C13 Al2 C15 60.5(4) . . . yes
Cu4 Al2 C13 164.61(17) 2_555 . . yes
Cu5 Al2 C13 129.4(2) 2_555 . . yes
Cu6 Al2 C13 95.82(15) 2_555 . . yes
Cu5 Al2 C13 137.42(19) 3_565 . . yes
C11 Al2 C13 55.5(4) 4_565 . . yes
C12 Al2 C13 26.4(3) 4_565 . . yes
C13 Al2 C13 10.7(3) . . 4_565 yes
C13 Al2 C14 45.1(3) . . 4_565 yes
C13 Al2 C15 63.5(4) . . 4_565 yes
C14 Al2 C15 36.9(4) . . . yes
Cu4 Al2 C14 130.1(3) 2_555 . . yes
Cu5 Al2 C14 114.3(2) 2_555 . . yes
Cu6 Al2 C14 116.2(3) 2_555 . . yes
Cu5 Al2 C14 172.2(3) 3_565 . . yes
C11 Al2 C14 27.9(4) 4_565 . . yes
C12 Al2 C14 10.1(3) 4_565 . . yes
C13 Al2 C14 45.1(3) 4_565 . . yes
C14 Al2 C14 64.9(3) . . 4_565 yes
C14 Al2 C15 57.4(4) . . 4_565 yes
Cu4 Al2 C15 104.2(3) 2_555 . . yes
Cu5 Al2 C15 127.1(3) 2_555 . . yes
Cu6 Al2 C15 153.0(3) 2_555 . . yes
Cu5 Al2 C15 150.0(3) 3_565 . . yes
C11 Al2 C15 9.6(4) 4_565 . . yes
C12 Al2 C15 43.5(4) 4_565 . . yes
C13 Al2 C15 63.5(4) 4_565 . . yes
C14 Al2 C15 57.4(4) 4_565 . . yes
C15 Al2 C15 28.2(3) . . 4_565 yes
Cu4 Al2 Cu5 56.88(5) 2_555 . 2_555 yes
Cu4 Al2 Cu6 98.59(8) 2_555 . 2_555 yes
Cu4 Al2 Cu5 56.88(5) 2_555 . 3_565 yes
Cu4 Al2 C11 109.2(3) 2_555 . 4_565 yes
Cu4 Al2 C12 140.2(2) 2_555 . 4_565 yes
Cu4 Al2 C13 164.61(17) 2_555 . 4_565 yes
Cu4 Al2 C14 130.1(3) 2_555 . 4_565 yes
Cu4 Al2 C15 104.2(3) 2_555 . 4_565 yes
Cu5 Al2 Cu6 56.54(5) 2_555 . 2_555 yes
Cu5 Al2 Cu5 65.38(6) 2_555 . 3_565 yes
Cu5 Al2 C11 122.3(3) 2_555 . 4_565 yes
Cu5 Al2 C12 117.9(2) 2_555 . 4_565 yes
Cu5 Al2 C13 137.42(19) 2_555 . 4_565 yes
Cu5 Al2 C14 172.2(3) 2_555 . 4_565 yes
Cu5 Al2 C15 150.0(3) 2_555 . 4_565 yes
Cu5 Al2 Cu6 56.54(5) 3_565 . 2_555 yes
Cu6 Al2 C11 144.1(3) 2_555 . 4_565 yes
Cu6 Al2 C12 109.6(3) 2_555 . 4_565 yes
Cu6 Al2 C13 95.82(15) 2_555 . 4_565 yes
Cu6 Al2 C14 116.2(3) 2_555 . 4_565 yes
Cu6 Al2 C15 153.0(3) 2_555 . 4_565 yes
Cu5 Al2 C11 159.4(3) 3_565 . 4_565 yes
Cu5 Al2 C12 162.6(3) 3_565 . 4_565 yes
Cu5 Al2 C13 129.4(2) 3_565 . 4_565 yes
Cu5 Al2 C14 114.3(2) 3_565 . 4_565 yes
Cu5 Al2 C15 127.1(3) 3_565 . 4_565 yes
C11 Al2 C12 35.5(4) 4_565 . 4_565 yes
C11 Al2 C13 60.2(4) 4_565 . 4_565 yes
C11 Al2 C14 61.0(4) 4_565 . 4_565 yes
C11 Al2 C15 36.4(3) 4_565 . 4_565 yes
C12 Al2 C13 35.8(3) 4_565 . 4_565 yes
C12 Al2 C14 60.0(3) 4_565 . 4_565 yes
C12 Al2 C15 59.6(4) 4_565 . 4_565 yes
C13 Al2 C14 36.2(3) 4_565 . 4_565 yes
C13 Al2 C15 60.5(4) 4_565 . 4_565 yes
C14 Al2 C15 36.9(4) 4_565 . 4_565 yes
Al1 C1 C2 71.3(3) . . . yes
Al1 C1 C5 72.4(3) . . . yes
Al1 C1 C6 121.7(4) . . . yes
C2 C1 C5 108.3(4) . . . no
C2 C1 C6 126.3(5) . . . no
C5 C1 C6 125.3(5) . . . no
Al1 C2 C1 72.8(3) . . . yes
Al1 C2 C3 72.2(3) . . . yes
Al1 C2 C7 121.6(4) . . . yes
C1 C2 C3 107.9(4) . . . no
C1 C2 C7 126.4(5) . . . no
C3 C2 C7 125.7(4) . . . no
Al1 C3 C2 71.6(3) . . . yes
Al1 C3 C4 72.9(3) . . . yes
Al1 C3 C8 124.0(4) . . . yes
C2 C3 C4 108.5(4) . . . no
C2 C3 C8 126.3(4) . . . no
C4 C3 C8 125.2(5) . . . no
Al1 C4 C3 71.4(3) . . . yes
Al1 C4 C5 72.1(3) . . . yes
Al1 C4 C9 124.5(4) . . . yes
C3 C4 C5 107.9(4) . . . no
C3 C4 C9 124.1(5) . . . no
C5 C4 C9 127.9(4) . . . no
Al1 C5 C1 71.6(3) . . . yes
Al1 C5 C4 71.9(2) . . . yes
Al1 C5 C10 122.5(4) . . . yes
C1 C5 C4 107.4(4) . . . no
C1 C5 C10 127.0(5) . . . no
C4 C5 C10 125.6(5) . . . no
Al2 C11 C12 74.0(6) . . . yes
Al2 C11 C15 71.2(6) . . . yes
Al2 C11 C16 124.6(9) . . . yes
C12 C11 C15 108.0(9) . . . no
C12 C11 C16 126.7(9) . . . no
C15 C11 C16 125.2(11) . . . no
Al2 C12 C11 70.5(6) . . . yes
Al2 C12 C13 70.1(5) . . . yes
Al2 C12 C17 124.8(7) . . . yes
C11 C12 C13 108.3(7) . . . no
C11 C12 C17 125.4(9) . . . no
C13 C12 C17 126.3(9) . . . no
Al2 C13 C12 74.2(5) . . . yes
Al2 C13 C14 70.6(5) . . . yes
Al2 C13 C18 121.1(4) . . . yes
C12 C13 C14 108.3(7) . . . no
C12 C13 C18 125.4(8) . . . no
C14 C13 C18 126.4(8) . . . no
Al2 C14 C13 73.2(5) . . . yes
Al2 C14 C15 72.6(6) . . . yes
Al2 C14 C19 119.6(7) . . . yes
C13 C14 C15 107.9(7) . . . no
C13 C14 C19 123.6(9) . . . no
C15 C14 C19 128.6(9) . . . no
Al2 C15 C11 72.4(6) . . . yes
Al2 C15 C14 70.5(6) . . . yes
Al2 C15 C20 123.7(8) . . . yes
C11 C15 C14 107.5(9) . . . no
C11 C15 C20 126.6(10) . . . no
C14 C15 C20 125.9(8) . . . no
C1 C6 H6A 109.00 . . . no
C1 C6 H6B 109.00 . . . no
C1 C6 H6C 109.00 . . . no
H6A C6 H6B 109.00 . . . no
H6A C6 H6C 109.00 . . . no
H6B C6 H6C 110.00 . . . no
C2 C7 H7A 109.00 . . . no
C2 C7 H7B 110.00 . . . no
C2 C7 H7C 109.00 . . . no
H7A C7 H7B 109.00 . . . no
H7A C7 H7C 109.00 . . . no
H7B C7 H7C 110.00 . . . no
C3 C8 H8A 109.00 . . . no
C3 C8 H8B 109.00 . . . no
C3 C8 H8C 109.00 . . . no
H8A C8 H8B 110.00 . . . no
H8A C8 H8C 110.00 . . . no
H8B C8 H8C 109.00 . . . no
C4 C9 H9A 109.00 . . . no
C4 C9 H9B 109.00 . . . no
C4 C9 H9C 109.00 . . . no
H9A C9 H9B 110.00 . . . no
H9A C9 H9C 109.00 . . . no
H9B C9 H9C 110.00 . . . no
C5 C10 H10A 109.00 . . . no
C5 C10 H10B 109.00 . . . no
C5 C10 H10C 109.00 . . . no
H10A C10 H10B 109.00 . . . no
H10A C10 H10C 109.00 . . . no
H10B C10 H10C 110.00 . . . no
C11 C16 H16A 109.00 . . . no
C11 C16 H16B 109.00 . . . no
C11 C16 H16C 109.00 . . . no
H16A C16 H16B 110.00 . . . no
H16A C16 H16C 109.00 . . . no
H16B C16 H16C 110.00 . . . no
C12 C17 H17A 109.00 . . . no
C12 C17 H17B 109.00 . . . no
C12 C17 H17C 109.00 . . . no
H17A C17 H17B 109.00 . . . no
H17A C17 H17C 110.00 . . . no
H17B C17 H17C 109.00 . . . no
C13 C18 H18A 109.00 . . . no
C13 C18 H18B 109.00 . . . no
C13 C18 H18C 109.00 . . . no
H18A C18 H18B 109.00 . . . no
H18A C18 H18C 110.00 . . . no
H18B C18 H18C 109.00 . . . no
C14 C19 H19A 109.00 . . . no
C14 C19 H19B 109.00 . . . no
C14 C19 H19C 109.00 . . . no
H19A C19 H19B 109.00 . . . no
H19A C19 H19C 109.00 . . . no
H19B C19 H19C 110.00 . . . no
C15 C20 H20A 109.00 . . . no
C15 C20 H20B 109.00 . . . no
C15 C20 H20C 109.00 . . . no
H20A C20 H20B 109.00 . . . no
H20A C20 H20C 110.00 . . . no
H20B C20 H20C 110.00 . . . no

loop_
_geom_bond_atom_site_label_1
_geom_bond_atom_site_label_2
_geom_bond_distance
_geom_bond_site_symmetry_1
_geom_bond_site_symmetry_2
_geom_bond_publ_flag
Cu1 Al1 2.4851(15) . . yes
Cu1 Al2 2.450(2) . . yes
Cu1 Cu3 1.853(2) . 2_555 yes
Cu1 Cu4 0.793(2) . 2_555 yes
Cu1 Cu5 1.8560(18) . 2_555 yes
Cu1 Cu5 1.8560(18) . 3_565 yes
Cu1 Al1 2.4851(15) . 4_565 yes
Cu2 Al1 2.588(3) . . yes
Cu2 Al2 2.528(3) . . yes
Cu2 Al1 2.571(2) . 2_555 yes
Cu3 Al1 2.4728(15) . 2_555 yes
Cu3 Cu5 1.8694(18) . 3_565 yes
Cu3 Al1 2.4728(15) . 3_565 yes
Cu3 Cu5 1.8694(18) . 2_555 yes
Cu3 Cu6 0.780(2) . 2_555 yes
Cu3 Al2 2.477(2) . . yes
Cu4 Al1 2.5394(16) . 2_555 yes
Cu4 Al2 2.528(2) . 2_555 yes
Cu4 Al1 2.5394(16) . 3_565 yes
Cu5 Al2 2.5028(19) . 2_555 yes
Cu5 Al1 2.4969(19) . . yes
Cu5 Al1 2.4967(19) . 2_555 yes
Cu6 Al1 2.5193(16) . . yes
Cu6 Al2 2.571(2) . 2_555 yes
Cu6 Al1 2.5193(16) . 4_565 yes
Al1 C1 2.286(5) . . yes
Al1 C2 2.267(5) . . yes
Al1 C3 2.276(5) . . yes
Al1 C4 2.295(5) . . yes
Al1 C5 2.297(4) . . yes
Al2 C11 2.276(12) . . yes
Al2 C12 2.320(10) . . yes
Al2 C13 2.267(7) . . yes
Al2 C14 2.234(10) . . yes
Al2 C15 2.261(11) . . yes
Al2 C11 2.276(12) . 4_565 yes
Al2 C12 2.320(10) . 4_565 yes
Al2 C13 2.267(7) . 4_565 yes
Al2 C14 2.234(10) . 4_565 yes
Al2 C15 2.261(11) . 4_565 yes
C1 C2 1.403(7) . . no
C1 C5 1.417(7) . . no
C1 C6 1.513(7) . . no
C2 C3 1.411(7) . . no
C2 C7 1.516(8) . . no
C3 C4 1.403(6) . . no
C3 C8 1.501(7) . . no
C4 C5 1.420(7) . . no
C4 C9 1.511(8) . . no
C5 C10 1.480(7) . . no
C11 C12 1.400(16) . . no
C11 C15 1.416(12) . . no
C11 C16 1.515(16) . . no
C12 C13 1.410(12) . . no
C12 C17 1.515(14) . . no
C13 C14 1.399(12) . . no
C13 C18 1.500(10) . . no
C14 C15 1.422(15) . . no
C14 C19 1.513(12) . . no
C15 C20 1.481(16) . . no
C6 H6A 0.9800 . . no
C6 H6B 0.9800 . . no
C6 H6C 0.9800 . . no
C7 H7A 0.9800 . . no
C7 H7B 0.9800 . . no
C7 H7C 0.9800 . . no
C8 H8A 0.9800 . . no
C8 H8B 0.9800 . . no
C8 H8C 0.9800 . . no
C9 H9A 0.9800 . . no
C9 H9B 0.9800 . . no
C9 H9C 0.9800 . . no
C10 H10A 0.9800 . . no
C10 H10B 0.9800 . . no
C10 H10C 0.9800 . . no
C16 H16A 0.9800 . . no
C16 H16B 0.9800 . . no
C16 H16C 0.9800 . . no
C17 H17A 0.9800 . . no
C17 H17B 0.9800 . . no
C17 H17C 0.9800 . . no
C18 H18A 0.9800 . . no
C18 H18B 0.9800 . . no
C18 H18C 0.9800 . . no
C19 H19A 0.9800 . . no
C19 H19B 0.9800 . . no
C19 H19C 0.9800 . . no
C20 H20A 0.9800 . . no
C20 H20B 0.9800 . . no
C20 H20C 0.9800 . . no

loop_
_geom_torsion_atom_site_label_1
_geom_torsion_atom_site_label_2
_geom_torsion_atom_site_label_3
_geom_torsion_atom_site_label_4
_geom_torsion
_geom_torsion_site_symmetry_1
_geom_torsion_site_symmetry_2
_geom_torsion_site_symmetry_3
_geom_torsion_site_symmetry_4
_geom_torsion_publ_flag
Al2 Cu1 Al1 Cu5 -96.78(9) . . . . no
Al2 Cu1 Al1 Cu6 -163.40(10) . . . . no
Al2 Cu1 Al1 C1 26.8(2) . . . . no
Al2 Cu1 Al1 C3 147.1(3) . . . . no
Al2 Cu1 Al1 C4 109.59(18) . . . . no
Al2 Cu1 Al1 C5 67.72(17) . . . . no
Al2 Cu1 Al1 Cu5 -47.61(8) . . . 2_555 no
Cu3 Cu1 Al1 Cu5 50.29(7) 2_555 . . . no
Cu3 Cu1 Al1 C1 173.8(2) 2_555 . . . no
Cu3 Cu1 Al1 C3 -65.8(3) 2_555 . . . no
Cu3 Cu1 Al1 C4 -103.34(18) 2_555 . . . no
Cu3 Cu1 Al1 C5 -145.22(16) 2_555 . . . no
Cu4 Cu1 Al1 Cu5 -179.49(13) 2_555 . . . no
Cu4 Cu1 Al1 C1 -56.0(2) 2_555 . . . no
Cu4 Cu1 Al1 C3 64.4(4) 2_555 . . . no
Cu4 Cu1 Al1 C4 26.9(2) 2_555 . . . no
Cu4 Cu1 Al1 C5 -15.00(19) 2_555 . . . no
Cu5 Cu1 Al1 Cu5 -49.17(7) 2_555 . . . no
Cu5 Cu1 Al1 Cu6 -115.79(8) 2_555 . . . no
Cu5 Cu1 Al1 C1 74.4(2) 2_555 . . . no
Cu5 Cu1 Al1 C3 -165.3(3) 2_555 . . . no
Cu5 Cu1 Al1 C4 157.20(18) 2_555 . . . no
Cu5 Cu1 Al1 C5 115.32(16) 2_555 . . . no
Cu5 Cu1 Al1 Cu5 6.40(16) 3_565 . . . no
Cu5 Cu1 Al1 Cu6 -60.21(16) 3_565 . . . no
Cu5 Cu1 Al1 C1 129.9(2) 3_565 . . . no
Cu5 Cu1 Al1 C3 -109.7(3) 3_565 . . . no
Cu5 Cu1 Al1 C4 -147.2(2) 3_565 . . . no
Cu5 Cu1 Al1 C5 170.90(19) 3_565 . . . no
Al1 Cu1 Al1 Cu5 98.92(8) 4_565 . . . no
Al1 Cu1 Al1 Cu6 32.30(7) 4_565 . . . no
Al1 Cu1 Al1 C1 -137.6(2) 4_565 . . . no
Al1 Cu1 Al1 C3 -17.2(4) 4_565 . . . no
Al1 Cu1 Al1 C4 -54.71(19) 4_565 . . . no
Al1 Cu1 Al1 C5 -96.59(16) 4_565 . . . no
Al1 Cu1 Al2 Cu3 98.20(8) . . . . no
Al1 Cu1 Al2 C11 -109.0(3) . . . . no
Al1 Cu1 Al2 C12 -148.8(5) . . . . no
Al1 Cu1 Al2 C14 -22.2(4) . . . . no
Al1 Cu1 Al2 C15 -65.2(3) . . . . no
Al1 Cu1 Al2 Cu5 47.17(7) . . . 2_555 no
Al1 Cu1 Al2 Cu5 149.23(11) . . . 3_565 no
Al1 Cu1 Al2 C11 -54.6(3) . . . 4_565 no
Al1 Cu1 Al2 C12 -14.8(6) . . . 4_565 no
Al1 Cu1 Al2 C14 -141.4(4) . . . 4_565 no
Al1 Cu1 Al2 C15 -98.4(3) . . . 4_565 no
Cu5 Cu1 Al2 C11 -156.2(3) 2_555 . . . no
Cu5 Cu1 Al2 C12 164.1(5) 2_555 . . . no
Cu5 Cu1 Al2 C14 -69.4(4) 2_555 . . . no
Cu5 Cu1 Al2 C15 -112.3(3) 2_555 . . . no
Cu5 Cu1 Al2 C11 101.7(3) 3_565 . . . no
Cu5 Cu1 Al2 C12 62.0(5) 3_565 . . . no
Cu5 Cu1 Al2 C14 -171.5(4) 3_565 . . . no
Cu5 Cu1 Al2 C15 145.6(3) 3_565 . . . no
Al1 Cu1 Al2 C11 54.6(3) 4_565 . . . no
Al1 Cu1 Al2 C12 14.8(6) 4_565 . . . no
Al1 Cu1 Al2 C14 141.4(4) 4_565 . . . no
Al1 Cu1 Al2 C15 98.4(3) 4_565 . . . no
Al1 Cu1 Cu5 Cu3 156.15(8) . . 2_555 . no
Al1 Cu1 Cu5 Al2 -137.40(6) . . 2_555 . no
Al2 Cu1 Cu5 Al1 137.40(6) . . 2_555 . no
Al1 Cu1 Cu5 Cu3 -50.38(17) . . 3_565 . no
Al1 Cu1 Cu5 Al2 -116.83(15) . . 3_565 . no
Al1 Cu1 Al1 Cu6 -32.30(7) . . 4_565 . no
Cu5 Cu3 Al2 C11 -167.7(8) 2_555 . . . no
Cu5 Cu3 Al2 C12 162.4(3) 2_555 . . . no
Cu5 Cu3 Al2 C13 123.2(2) 2_555 . . . no
Cu5 Cu3 Al2 C14 84.8(3) 2_555 . . . no
Al1 Cu3 Al2 C11 145.6(7) 2_555 . . . no
Al1 Cu3 Al2 C12 115.6(3) 2_555 . . . no
Al1 Cu3 Al2 C13 76.4(2) 2_555 . . . no
Al1 Cu3 Al2 C14 38.0(3) 2_555 . . . no
Cu5 Cu3 Al2 C11 -65.8(8) 3_565 . . . no
Cu5 Cu3 Al2 C12 -95.8(3) 3_565 . . . no
Cu5 Cu3 Al2 C13 -134.9(2) 3_565 . . . no
Cu5 Cu3 Al2 C14 -173.4(3) 3_565 . . . no
Al1 Cu3 Al2 C11 -19.0(8) 3_565 . . . no
Al1 Cu3 Al2 C12 -49.0(3) 3_565 . . . no
Al1 Cu3 Al2 C13 -88.1(2) 3_565 . . . no
Al1 Cu3 Al2 C14 -126.6(3) 3_565 . . . no
Al2 Cu3 Cu5 Al1 107.30(15) . . 2_555 . no
Al2 Cu3 Al1 Cu5 95.97(9) . . 2_555 . no
Al1 Cu5 Al1 Cu1 92.67(8) 2_555 . . . no
Al1 Cu5 Al1 Cu6 158.61(10) 2_555 . . . no
Al1 Cu5 Al1 C1 -33.7(2) 2_555 . . . no
Al1 Cu5 Al1 C2 -71.49(17) 2_555 . . . no
Al1 Cu5 Al1 C3 -111.60(18) 2_555 . . . no
Al1 Cu5 Al1 C4 -142.0(3) 2_555 . . . no
Al1 Cu5 Al1 Cu5 43.13(8) 2_555 . . 2_555 no
Al2 Cu5 Al1 Cu1 -95.01(8) 2_555 . . . no
Al2 Cu5 Al1 Cu6 -29.07(7) 2_555 . . . no
Al2 Cu5 Al1 C1 138.62(18) 2_555 . . . no
Al2 Cu5 Al1 C2 100.83(16) 2_555 . . . no
Al2 Cu5 Al1 C3 60.73(19) 2_555 . . . no
Al2 Cu5 Al1 C4 30.4(4) 2_555 . . . no
Al1 Cu5 Al1 Cu3 -93.16(8) . . 2_555 . no
Al1 Cu5 Al1 Cu4 -159.29(10) . . 2_555 . no
Al1 Cu5 Al1 Cu5 -43.13(8) . . 2_555 2_555 no
Al1 Cu5 Al1 C1 85.47(17) . . 2_555 2_555 no
Al1 Cu5 Al1 C2 47.18(17) . . 2_555 2_555 no
Al1 Cu5 Al1 C3 22.8(4) . . 2_555 2_555 no
Al1 Cu5 Al1 C5 123.05(18) . . 2_555 2_555 no
Al1 Cu5 Al2 Cu4 158.85(9) . . 2_555 . no
Al1 Cu5 Al2 Cu6 28.69(6) . . 2_555 . no
Cu3 Cu6 Al1 Cu5 -38.61(12) 2_555 . . . no
Cu3 Cu6 Al1 C2 -130.8(2) 2_555 . . . no
Cu3 Cu6 Al1 C3 -158.35(17) 2_555 . . . no
Cu3 Cu6 Al1 C4 164.07(17) 2_555 . . . no
Cu3 Cu6 Al1 C5 137.2(2) 2_555 . . . no
Al2 Cu6 Al1 Cu5 27.34(7) 2_555 . . . no
Al2 Cu6 Al1 C2 -64.8(2) 2_555 . . . no
Al2 Cu6 Al1 C3 -92.40(14) 2_555 . . . no
Al2 Cu6 Al1 C4 -129.98(14) 2_555 . . . no
Al2 Cu6 Al1 C5 -156.83(19) 2_555 . . . no
Al1 Cu6 Al1 Cu1 -31.10(7) 4_565 . . . no
Al1 Cu6 Al1 Cu5 -108.95(9) 4_565 . . . no
Al1 Cu6 Al1 C2 158.89(17) 4_565 . . . no
Al1 Cu6 Al1 C3 131.31(13) 4_565 . . . no
Al1 Cu6 Al1 C4 93.73(15) 4_565 . . . no
Al1 Cu6 Al1 C5 66.9(2) 4_565 . . . no
Al1 Cu6 Al2 Cu5 -27.52(7) . . 2_555 . no
Al1 Cu6 Al1 Cu1 31.10(7) . . 4_565 . no
Cu1 Al1 C1 C2 -164.3(2) . . . . no
Cu1 Al1 C1 C5 78.6(3) . . . . no
Cu1 Al1 C1 C6 -42.6(5) . . . . no
Cu5 Al1 C1 C2 -72.6(3) . . . . no
Cu5 Al1 C1 C5 170.3(2) . . . . no
Cu5 Al1 C1 C6 49.1(5) . . . . no
C2 Al1 C1 C5 -117.1(4) . . . . no
C2 Al1 C1 C6 121.8(5) . . . . no
C3 Al1 C1 C2 37.9(3) . . . . no
C3 Al1 C1 C5 -79.2(3) . . . . no
C3 Al1 C1 C6 159.7(5) . . . . no
C4 Al1 C1 C2 79.5(3) . . . . no
C4 Al1 C1 C5 -37.6(3) . . . . no
C4 Al1 C1 C6 -158.8(5) . . . . no
C5 Al1 C1 C2 117.1(4) . . . . no
C5 Al1 C1 C6 -121.2(5) . . . . no
Cu4 Al1 C1 C2 177.9(2) 2_555 . . . no
Cu4 Al1 C1 C5 60.9(3) 2_555 . . . no
Cu4 Al1 C1 C6 -60.3(4) 2_555 . . . no
Cu5 Al1 C1 C2 -118.7(3) 2_555 . . . no
Cu5 Al1 C1 C5 124.3(3) 2_555 . . . no
Cu5 Al1 C1 C6 3.1(4) 2_555 . . . no
Cu5 Al1 C2 C1 128.7(3) . . . . no
Cu5 Al1 C2 C3 -115.4(2) . . . . no
Cu5 Al1 C2 C7 6.0(5) . . . . no
Cu6 Al1 C2 C1 -164.3(2) . . . . no
Cu6 Al1 C2 C3 -48.4(3) . . . . no
Cu6 Al1 C2 C7 73.1(5) . . . . no
C1 Al1 C2 C3 115.9(4) . . . . no
C1 Al1 C2 C7 -122.6(6) . . . . no
C3 Al1 C2 C1 -115.9(4) . . . . no
C3 Al1 C2 C7 121.5(5) . . . . no
C4 Al1 C2 C1 -79.0(3) . . . . no
C4 Al1 C2 C3 37.0(2) . . . . no
C4 Al1 C2 C7 158.4(5) . . . . no
C5 Al1 C2 C1 -37.2(3) . . . . no
C5 Al1 C2 C3 78.8(3) . . . . no
C5 Al1 C2 C7 -159.8(5) . . . . no
Cu3 Al1 C2 C1 171.6(3) 2_555 . . . no
Cu3 Al1 C2 C3 -72.4(3) 2_555 . . . no
Cu3 Al1 C2 C7 49.0(5) 2_555 . . . no
Cu4 Al1 C2 C1 -4.7(5) 2_555 . . . no
Cu4 Al1 C2 C3 111.3(4) 2_555 . . . no
Cu4 Al1 C2 C7 -127.3(4) 2_555 . . . no
Cu5 Al1 C2 C1 79.8(3) 2_555 . . . no
Cu5 Al1 C2 C3 -164.3(2) 2_555 . . . no
Cu5 Al1 C2 C7 -42.8(5) 2_555 . . . no
Cu1 Al1 C3 C2 -171.5(3) . . . . no
Cu1 Al1 C3 C4 -54.6(5) . . . . no
Cu1 Al1 C3 C8 66.6(5) . . . . no
Cu5 Al1 C3 C2 84.8(3) . . . . no
Cu5 Al1 C3 C4 -158.4(2) . . . . no
Cu5 Al1 C3 C8 -37.1(5) . . . . no
Cu6 Al1 C3 C2 146.7(2) . . . . no
Cu6 Al1 C3 C4 -96.5(3) . . . . no
Cu6 Al1 C3 C8 24.8(4) . . . . no
C1 Al1 C3 C2 -37.6(3) . . . . no
C1 Al1 C3 C4 79.3(3) . . . . no
C1 Al1 C3 C8 -159.4(5) . . . . no
C2 Al1 C3 C4 116.9(4) . . . . no
C2 Al1 C3 C8 -121.9(5) . . . . no
C4 Al1 C3 C2 -116.9(4) . . . . no
C4 Al1 C3 C8 121.3(6) . . . . no
C5 Al1 C3 C2 -79.5(3) . . . . no
C5 Al1 C3 C4 37.4(3) . . . . no
C5 Al1 C3 C8 158.7(5) . . . . no
Cu3 Al1 C3 C2 138.8(2) 2_555 . . . no
Cu3 Al1 C3 C4 -104.4(3) 2_555 . . . no
Cu3 Al1 C3 C8 16.9(5) 2_555 . . . no
Cu4 Al1 C3 C2 -141.4(2) 2_555 . . . no
Cu4 Al1 C3 C4 -24.6(4) 2_555 . . . no
Cu4 Al1 C3 C8 96.7(4) 2_555 . . . no
Cu5 Al1 C3 C2 35.5(5) 2_555 . . . no
Cu5 Al1 C3 C4 152.3(3) 2_555 . . . no
Cu5 Al1 C3 C8 -86.4(6) 2_555 . . . no
Cu1 Al1 C4 C3 156.7(2) . . . . no
Cu1 Al1 C4 C5 -86.5(3) . . . . no
Cu1 Al1 C4 C9 37.7(5) . . . . no
Cu5 Al1 C4 C3 45.8(5) . . . . no
Cu5 Al1 C4 C5 162.5(3) . . . . no
Cu5 Al1 C4 C9 -73.3(6) . . . . no
Cu6 Al1 C4 C3 95.3(3) . . . . no
Cu6 Al1 C4 C5 -147.9(3) . . . . no
Cu6 Al1 C4 C9 -23.8(4) . . . . no
C1 Al1 C4 C3 -79.1(3) . . . . no
C1 Al1 C4 C5 37.6(3) . . . . no
C1 Al1 C4 C9 161.8(5) . . . . no
C2 Al1 C4 C3 -37.5(3) . . . . no
C2 Al1 C4 C5 79.3(3) . . . . no
C2 Al1 C4 C9 -156.5(5) . . . . no
C3 Al1 C4 C5 116.8(4) . . . . no
C3 Al1 C4 C9 -119.1(5) . . . . no
C5 Al1 C4 C3 -116.8(4) . . . . no
C5 Al1 C4 C9 124.2(5) . . . . no
Cu3 Al1 C4 C3 101.3(3) 2_555 . . . no
Cu3 Al1 C4 C5 -142.0(3) 2_555 . . . no
Cu3 Al1 C4 C9 -17.8(5) 2_555 . . . no
Cu4 Al1 C4 C3 165.5(3) 2_555 . . . no
Cu4 Al1 C4 C5 -77.8(3) 2_555 . . . no
Cu4 Al1 C4 C9 46.4(4) 2_555 . . . no
Cu1 Al1 C5 C1 -126.5(3) . . . . no
Cu1 Al1 C5 C4 117.4(3) . . . . no
Cu1 Al1 C5 C10 -3.8(5) . . . . no
Cu6 Al1 C5 C1 163.1(2) . . . . no
Cu6 Al1 C5 C4 47.0(4) . . . . no
Cu6 Al1 C5 C10 -74.3(5) . . . . no
C1 Al1 C5 C4 -116.1(4) . . . . no
C1 Al1 C5 C10 122.6(6) . . . . no
C2 Al1 C5 C1 37.0(3) . . . . no
C2 Al1 C5 C4 -79.1(3) . . . . no
C2 Al1 C5 C10 159.6(5) . . . . no
C3 Al1 C5 C1 79.1(3) . . . . no
C3 Al1 C5 C4 -37.1(3) . . . . no
C3 Al1 C5 C10 -158.3(5) . . . . no
C4 Al1 C5 C1 116.1(4) . . . . no
C4 Al1 C5 C10 -121.2(6) . . . . no
Cu3 Al1 C5 C1 -173.9(3) 2_555 . . . no
Cu3 Al1 C5 C4 69.9(4) 2_555 . . . no
Cu3 Al1 C5 C10 -51.3(6) 2_555 . . . no
Cu4 Al1 C5 C1 -131.2(3) 2_555 . . . no
Cu4 Al1 C5 C4 112.7(3) 2_555 . . . no
Cu4 Al1 C5 C10 -8.5(5) 2_555 . . . no
Cu5 Al1 C5 C1 -74.8(3) 2_555 . . . no
Cu5 Al1 C5 C4 169.1(2) 2_555 . . . no
Cu5 Al1 C5 C10 47.8(5) 2_555 . . . no
Cu1 Al2 C11 C12 -147.3(5) . . . . no
Cu1 Al2 C11 C15 96.8(7) . . . . no
Cu1 Al2 C11 C16 -23.5(10) . . . . no
Cu3 Al2 C11 C12 -45.1(10) . . . . no
Cu3 Al2 C11 C15 -160.9(6) . . . . no
Cu3 Al2 C11 C16 78.8(13) . . . . no
C12 Al2 C11 C15 -115.9(9) . . . . no
C12 Al2 C11 C16 123.9(11) . . . . no
C13 Al2 C11 C12 36.2(5) . . . . no
C13 Al2 C11 C15 -79.7(7) . . . . no
C13 Al2 C11 C16 160.0(10) . . . . no
C14 Al2 C11 C12 78.0(6) . . . . no
C14 Al2 C11 C15 -37.9(7) . . . . no
C14 Al2 C11 C16 -158.2(10) . . . . no
C15 Al2 C11 C12 115.9(9) . . . . no
C15 Al2 C11 C16 -120.3(13) . . . . no
Cu4 Al2 C11 C12 -156.1(5) 2_555 . . . no
Cu4 Al2 C11 C15 88.1(7) 2_555 . . . no
Cu4 Al2 C11 C16 -32.2(9) 2_555 . . . no
Cu5 Al2 C11 C12 159.9(6) 2_555 . . . no
Cu5 Al2 C11 C15 44.1(12) 2_555 . . . no
Cu5 Al2 C11 C16 -76.2(11) 2_555 . . . no
Cu6 Al2 C11 C12 -17.6(8) 2_555 . . . no
Cu6 Al2 C11 C15 -133.4(6) 2_555 . . . no
Cu6 Al2 C11 C16 106.3(10) 2_555 . . . no
Cu5 Al2 C11 C12 -93.8(6) 3_565 . . . no
Cu5 Al2 C11 C15 150.4(6) 3_565 . . . no
Cu5 Al2 C11 C16 30.1(10) 3_565 . . . no
C11 Al2 C11 C12 106.0(8) 4_565 . . . no
C11 Al2 C11 C15 -9.9(7) 4_565 . . . no
C11 Al2 C11 C16 -130.2(12) 4_565 . . . no
C12 Al2 C11 C12 66.5(6) 4_565 . . . no
C12 Al2 C11 C15 -49.4(7) 4_565 . . . no
C12 Al2 C11 C16 -169.7(10) 4_565 . . . no
C13 Al2 C11 C12 24.8(5) 4_565 . . . no
C13 Al2 C11 C15 -91.1(7) 4_565 . . . no
C13 Al2 C11 C16 148.6(10) 4_565 . . . no
C14 Al2 C11 C12 -12.7(7) 4_565 . . . no
C14 Al2 C11 C15 -128.6(11) 4_565 . . . no
C14 Al2 C11 C16 111.1(11) 4_565 . . . no
C15 Al2 C11 C12 144(3) 4_565 . . . no
C15 Al2 C11 C15 28(2) 4_565 . . . no
C15 Al2 C11 C16 -93(3) 4_565 . . . no
Cu1 Al2 C12 C11 63.5(8) . . . . no
Cu1 Al2 C12 C13 -177.6(3) . . . . no
Cu1 Al2 C12 C17 -56.7(11) . . . . no
Cu3 Al2 C12 C11 159.0(5) . . . . no
Cu3 Al2 C12 C13 -82.2(5) . . . . no
Cu3 Al2 C12 C17 38.8(10) . . . . no
C11 Al2 C12 C13 118.9(7) . . . . no
C11 Al2 C12 C17 -120.2(11) . . . . no
C13 Al2 C12 C11 -118.9(7) . . . . no
C13 Al2 C12 C17 120.9(11) . . . . no
C14 Al2 C12 C11 -81.2(6) . . . . no
C14 Al2 C12 C13 37.7(5) . . . . no
C14 Al2 C12 C17 158.6(10) . . . . no
C15 Al2 C12 C11 -38.2(6) . . . . no
C15 Al2 C12 C13 80.6(5) . . . . no
C15 Al2 C12 C17 -158.5(10) . . . . no
Cu4 Al2 C12 C11 36.8(7) 2_555 . . . no
Cu4 Al2 C12 C13 155.6(3) 2_555 . . . no
Cu4 Al2 C12 C17 -83.4(10) 2_555 . . . no
Cu6 Al2 C12 C11 169.2(5) 2_555 . . . no
Cu6 Al2 C12 C13 -72.0(5) 2_555 . . . no
Cu6 Al2 C12 C17 48.9(9) 2_555 . . . no
Cu5 Al2 C12 C11 107.5(5) 3_565 . . . no
Cu5 Al2 C12 C13 -133.7(4) 3_565 . . . no
Cu5 Al2 C12 C17 -12.8(10) 3_565 . . . no
C11 Al2 C12 C11 -49.1(6) 4_565 . . . no
C11 Al2 C12 C13 69.8(5) 4_565 . . . no
C11 Al2 C12 C17 -169.3(10) 4_565 . . . no
C12 Al2 C12 C11 -90.5(6) 4_565 . . . no
C12 Al2 C12 C13 28.4(5) 4_565 . . . no
C12 Al2 C12 C17 149.3(10) 4_565 . . . no
C13 Al2 C12 C11 -129.1(9) 4_565 . . . no
C13 Al2 C12 C13 -10.3(5) 4_565 . . . no
C13 Al2 C12 C17 110.6(12) 4_565 . . . no
C14 Al2 C12 C11 36.2(18) 4_565 . . . no
C14 Al2 C12 C13 155(2) 4_565 . . . no
C14 Al2 C12 C17 -84(2) 4_565 . . . no
C15 Al2 C12 C11 -8.3(6) 4_565 . . . no
C15 Al2 C12 C13 110.6(6) 4_565 . . . no
C15 Al2 C12 C17 -128.5(10) 4_565 . . . no
Cu3 Al2 C13 C12 117.5(5) . . . . no
Cu3 Al2 C13 C14 -126.0(5) . . . . no
Cu3 Al2 C13 C18 -4.6(8) . . . . no
C11 Al2 C13 C12 -35.9(5) . . . . no
C11 Al2 C13 C14 80.6(5) . . . . no
C11 Al2 C13 C18 -158.0(8) . . . . no
C12 Al2 C13 C14 116.4(7) . . . . no
C12 Al2 C13 C18 -122.1(9) . . . . no
C14 Al2 C13 C12 -116.4(7) . . . . no
C14 Al2 C13 C18 121.5(9) . . . . no
C15 Al2 C13 C12 -78.0(5) . . . . no
C15 Al2 C13 C14 38.5(5) . . . . no
C15 Al2 C13 C18 159.9(8) . . . . no
Cu5 Al2 C13 C12 166.4(4) 2_555 . . . no
Cu5 Al2 C13 C14 -77.1(5) 2_555 . . . no
Cu5 Al2 C13 C18 44.3(8) 2_555 . . . no
Cu6 Al2 C13 C12 115.8(5) 2_555 . . . no
Cu6 Al2 C13 C14 -127.8(5) 2_555 . . . no
Cu6 Al2 C13 C18 -6.3(7) 2_555 . . . no
Cu5 Al2 C13 C12 70.8(5) 3_565 . . . no
Cu5 Al2 C13 C14 -172.7(4) 3_565 . . . no
Cu5 Al2 C13 C18 -51.3(8) 3_565 . . . no
C11 Al2 C13 C12 -87.6(6) 4_565 . . . no
C11 Al2 C13 C14 28.8(5) 4_565 . . . no
C11 Al2 C13 C18 150.3(8) 4_565 . . . no
C12 Al2 C13 C12 -120.7(8) 4_565 . . . no
C12 Al2 C13 C14 -4.3(7) 4_565 . . . no
C12 Al2 C13 C18 117.2(11) 4_565 . . . no
C13 Al2 C13 C12 25.2(10) 4_565 . . . no
C13 Al2 C13 C14 141.6(12) 4_565 . . . no
C13 Al2 C13 C18 -96.9(12) 4_565 . . . no
C14 Al2 C13 C12 -6.0(6) 4_565 . . . no
C14 Al2 C13 C14 110.5(6) 4_565 . . . no
C14 Al2 C13 C18 -128.1(9) 4_565 . . . no
C15 Al2 C13 C12 -46.1(5) 4_565 . . . no
C15 Al2 C13 C14 70.3(5) 4_565 . . . no
C15 Al2 C13 C18 -168.2(8) 4_565 . . . no
Cu1 Al2 C14 C13 169.8(3) . . . . no
Cu1 Al2 C14 C15 -74.7(7) . . . . no
Cu1 Al2 C14 C19 50.3(10) . . . . no
Cu3 Al2 C14 C13 74.9(5) . . . . no
Cu3 Al2 C14 C15 -169.6(5) . . . . no
Cu3 Al2 C14 C19 -44.6(9) . . . . no
C11 Al2 C14 C13 -78.2(6) . . . . no
C11 Al2 C14 C15 37.4(6) . . . . no
C11 Al2 C14 C19 162.3(10) . . . . no
C12 Al2 C14 C13 -37.2(5) . . . . no
C12 Al2 C14 C15 78.3(6) . . . . no
C12 Al2 C14 C19 -156.7(10) . . . . no
C13 Al2 C14 C15 115.5(8) . . . . no
C13 Al2 C14 C19 -119.5(10) . . . . no
C15 Al2 C14 C13 -115.5(8) . . . . no
C15 Al2 C14 C19 125.0(11) . . . . no
Cu4 Al2 C14 C13 -169.5(3) 2_555 . . . no
Cu4 Al2 C14 C15 -54.0(6) 2_555 . . . no
Cu4 Al2 C14 C19 71.0(9) 2_555 . . . no
Cu5 Al2 C14 C13 124.3(4) 2_555 . . . no
Cu5 Al2 C14 C15 -120.1(5) 2_555 . . . no
Cu5 Al2 C14 C19 4.8(9) 2_555 . . . no
Cu6 Al2 C14 C13 61.2(5) 2_555 . . . no
Cu6 Al2 C14 C15 176.7(5) 2_555 . . . no
Cu6 Al2 C14 C19 -58.3(8) 2_555 . . . no
C11 Al2 C14 C13 -122.0(9) 4_565 . . . no
C11 Al2 C14 C15 -6.4(7) 4_565 . . . no
C11 Al2 C14 C19 118.5(12) 4_565 . . . no
C12 Al2 C14 C13 11.0(17) 4_565 . . . no
C12 Al2 C14 C15 127(2) 4_565 . . . no
C12 Al2 C14 C19 -109(2) 4_565 . . . no
C13 Al2 C14 C13 -9.4(4) 4_565 . . . no
C13 Al2 C14 C15 106.1(7) 4_565 . . . no
C13 Al2 C14 C19 -128.9(10) 4_565 . . . no
C14 Al2 C14 C13 -47.1(5) 4_565 . . . no
C14 Al2 C14 C15 68.5(6) 4_565 . . . no
C14 Al2 C14 C19 -166.6(9) 4_565 . . . no
C15 Al2 C14 C13 -88.6(6) 4_565 . . . no
C15 Al2 C14 C15 27.0(6) 4_565 . . . no
C15 Al2 C14 C19 151.9(10) 4_565 . . . no
Cu1 Al2 C15 C11 -108.4(7) . . . . no
Cu1 Al2 C15 C14 135.1(5) . . . . no
Cu1 Al2 C15 C20 14.3(9) . . . . no
C11 Al2 C15 C14 -116.5(10) . . . . no
C11 Al2 C15 C20 122.7(12) . . . . no
C12 Al2 C15 C11 37.2(7) . . . . no
C12 Al2 C15 C14 -79.3(6) . . . . no
C12 Al2 C15 C20 159.9(10) . . . . no
C13 Al2 C15 C11 78.8(7) . . . . no
C13 Al2 C15 C14 -37.8(5) . . . . no
C13 Al2 C15 C20 -158.6(9) . . . . no
C14 Al2 C15 C11 116.5(10) . . . . no
C14 Al2 C15 C20 -120.8(10) . . . . no
Cu4 Al2 C15 C11 -103.1(7) 2_555 . . . no
Cu4 Al2 C15 C14 140.4(5) 2_555 . . . no
Cu4 Al2 C15 C20 19.6(8) 2_555 . . . no
Cu5 Al2 C15 C11 -162.1(6) 2_555 . . . no
Cu5 Al2 C15 C14 81.4(6) 2_555 . . . no
Cu5 Al2 C15 C20 -39.4(10) 2_555 . . . no
Cu6 Al2 C15 C11 110.1(7) 2_555 . . . no
Cu6 Al2 C15 C14 -6.5(9) 2_555 . . . no
Cu6 Al2 C15 C20 -127.2(8) 2_555 . . . no
Cu5 Al2 C15 C11 -56.7(10) 3_565 . . . no
Cu5 Al2 C15 C14 -173.2(4) 3_565 . . . no
Cu5 Al2 C15 C20 66.0(10) 3_565 . . . no
C11 Al2 C15 C11 135(3) 4_565 . . . no
C11 Al2 C15 C14 18(2) 4_565 . . . no
C11 Al2 C15 C20 -103(3) 4_565 . . . no
C12 Al2 C15 C11 104.8(9) 4_565 . . . no
C12 Al2 C15 C14 -11.8(5) 4_565 . . . no
C12 Al2 C15 C20 -132.5(10) 4_565 . . . no
C13 Al2 C15 C11 67.1(7) 4_565 . . . no
C13 Al2 C15 C14 -49.5(6) 4_565 . . . no
C13 Al2 C15 C20 -170.3(9) 4_565 . . . no
C14 Al2 C15 C11 25.7(7) 4_565 . . . no
C14 Al2 C15 C14 -90.8(7) 4_565 . . . no
C14 Al2 C15 C20 148.4(10) 4_565 . . . no
C15 Al2 C15 C11 -9.5(9) 4_565 . . . no
C15 Al2 C15 C14 -126.0(12) 4_565 . . . no
C15 Al2 C15 C20 113.2(13) 4_565 . . . no
Al1 C1 C2 C3 -64.1(3) . . . . no
Al1 C1 C2 C7 117.0(5) . . . . no
C5 C1 C2 Al1 63.4(4) . . . . no
C5 C1 C2 C3 -0.7(6) . . . . no
C5 C1 C2 C7 -179.7(5) . . . . no
C6 C1 C2 Al1 -116.1(5) . . . . no
C6 C1 C2 C3 179.8(5) . . . . no
C6 C1 C2 C7 0.8(9) . . . . no
Al1 C1 C5 C4 63.4(3) . . . . no
Al1 C1 C5 C10 -117.3(6) . . . . no
C2 C1 C5 Al1 -62.7(4) . . . . no
C2 C1 C5 C4 0.7(6) . . . . no
C2 C1 C5 C10 180.0(5) . . . . no
C6 C1 C5 Al1 116.8(5) . . . . no
C6 C1 C5 C4 -179.8(5) . . . . no
C6 C1 C5 C10 -0.5(9) . . . . no
Al1 C2 C3 C4 -64.0(3) . . . . no
Al1 C2 C3 C8 119.1(5) . . . . no
C1 C2 C3 Al1 64.5(4) . . . . no
C1 C2 C3 C4 0.5(6) . . . . no
C1 C2 C3 C8 -176.4(5) . . . . no
C7 C2 C3 Al1 -116.6(5) . . . . no
C7 C2 C3 C4 179.4(5) . . . . no
C7 C2 C3 C8 2.6(8) . . . . no
Al1 C3 C4 C5 -63.2(3) . . . . no
Al1 C3 C4 C9 119.6(5) . . . . no
C2 C3 C4 Al1 63.2(3) . . . . no
C2 C3 C4 C5 0.0(6) . . . . no
C2 C3 C4 C9 -177.2(5) . . . . no
C8 C3 C4 Al1 -119.9(5) . . . . no
C8 C3 C4 C5 176.9(5) . . . . no
C8 C3 C4 C9 -0.3(8) . . . . no
Al1 C4 C5 C1 -63.2(3) . . . . no
Al1 C4 C5 C10 117.5(6) . . . . no
C3 C4 C5 Al1 62.8(3) . . . . no
C3 C4 C5 C1 -0.4(6) . . . . no
C3 C4 C5 C10 -179.7(5) . . . . no
C9 C4 C5 Al1 -120.2(6) . . . . no
C9 C4 C5 C1 176.6(5) . . . . no
C9 C4 C5 C10 -2.7(9) . . . . no
Al2 C11 C12 C13 -60.1(6) . . . . no
Al2 C11 C12 C17 119.5(11) . . . . no
C15 C11 C12 Al2 63.6(8) . . . . no
C15 C11 C12 C13 3.5(13) . . . . no
C15 C11 C12 C17 -176.9(11) . . . . no
C16 C11 C12 Al2 -121.6(13) . . . . no
C16 C11 C12 C13 178.3(11) . . . . no
C16 C11 C12 C17 -2.1(19) . . . . no
Al2 C11 C15 C14 62.2(8) . . . . no
Al2 C11 C15 C20 -119.2(12) . . . . no
C12 C11 C15 Al2 -65.4(8) . . . . no
C12 C11 C15 C14 -3.2(14) . . . . no
C12 C11 C15 C20 175.4(11) . . . . no
C16 C11 C15 Al2 119.7(12) . . . . no
C16 C11 C15 C14 -178.2(11) . . . . no
C16 C11 C15 C20 0(2) . . . . no
Al2 C12 C13 C14 -62.8(6) . . . . no
Al2 C12 C13 C18 117.2(7) . . . . no
C11 C12 C13 Al2 60.5(8) . . . . no
C11 C12 C13 C14 -2.4(11) . . . . no
C11 C12 C13 C18 177.6(8) . . . . no
C17 C12 C13 Al2 -119.2(11) . . . . no
C17 C12 C13 C14 178.0(10) . . . . no
C17 C12 C13 C18 -2.0(14) . . . . no
Al2 C13 C14 C15 -64.8(7) . . . . no
Al2 C13 C14 C19 114.7(10) . . . . no
C12 C13 C14 Al2 65.1(6) . . . . no
C12 C13 C14 C15 0.3(11) . . . . no
C12 C13 C14 C19 179.8(9) . . . . no
C18 C13 C14 Al2 -114.9(7) . . . . no
C18 C13 C14 C15 -179.6(8) . . . . no
C18 C13 C14 C19 -0.1(14) . . . . no
Al2 C14 C15 C11 -63.4(8) . . . . no
Al2 C14 C15 C20 118.0(12) . . . . no
C13 C14 C15 Al2 65.2(6) . . . . no
C13 C14 C15 C11 1.8(12) . . . . no
C13 C14 C15 C20 -176.8(10) . . . . no
C19 C14 C15 Al2 -114.3(11) . . . . no
C19 C14 C15 C11 -177.7(11) . . . . no
C19 C14 C15 C20 3.7(19) . . . . no

loop_
_platon_squeeze_void_nr
_platon_squeeze_void_average_x
_platon_squeeze_void_average_y
_platon_squeeze_void_average_z
_platon_squeeze_void_volume
_platon_squeeze_void_count_electrons
_platon_squeeze_void_content
1 -0.029 0.000 0.000 342 122 ' '
2 -0.024 0.500 0.500 342 122 ' '
